data_1529356
loop_
_publ_author_name
'Prasad, Poonam Rajesh'
'Singh, Harkesh B.'
'Butcher, Ray J.'

_publ_section_title
;
 Synthesis, Structure and Antioxidant Activity of Cyclohexene-Fused
 Selenuranes and Related Derivatives.
;
_journal_issue 7
_journal_name_full 'Molecules (Basel, Switzerland)'
_journal_page_first 12670
_journal_page_last 12685
_journal_paper_doi 10.3390/molecules200712670
_journal_volume 20
_journal_year 2015
_chemical_formula_moiety 'C14 H16 O4 Se'
_chemical_formula_sum 'C14 H16 O4 Se'
_chemical_formula_weight 327.23
_chemical_name_systematic
; 
 ? 
;
_space_group_IT_number 15
_symmetry_cell_setting monoclinic
_symmetry_space_group_name_Hall '-C 2yc'
_symmetry_space_group_name_H-M 'C 1 2/c 1'
_atom_sites_solution_hydrogens geom
_atom_sites_solution_primary direct
_atom_sites_solution_secondary difmap
_audit_creation_method SHELXL-97
_cell_angle_alpha 90.00
_cell_angle_beta 112.358(4)
_cell_angle_gamma 90.00
_cell_formula_units_Z 4
_cell_length_a 15.0340(13)
_cell_length_b 8.5925(7)
_cell_length_c 10.4102(8)
_cell_measurement_reflns_used 7108
_cell_measurement_temperature 100(2)
_cell_measurement_theta_max 30.80
_cell_measurement_theta_min 2.79
_cell_volume 1243.69(18)
_computing_cell_refinement 'Bruker Apex 2'
_computing_data_collection 'Bruker Apex 2'
_computing_data_reduction 'Bruker SAINT'
_computing_molecular_graphics 'Bruker SHELXTL (Bruker 2000)'
_computing_publication_material 'Bruker SHELXTL'
_computing_structure_refinement 'SHELXL-97 (Sheldrick, 2008)'
_computing_structure_solution 'SHELXS-97 (Sheldrick, 2008)'
_diffrn_ambient_temperature 100(2)
_diffrn_measured_fraction_theta_full 0.995
_diffrn_measured_fraction_theta_max 0.995
_diffrn_measurement_device_type 'Bruker Apex 2 CCD area detector'
_diffrn_measurement_method '\w scans'
_diffrn_radiation_monochromator graphite
_diffrn_radiation_source 'fine-focus sealed tube'
_diffrn_radiation_type MoK\a
_diffrn_radiation_wavelength 0.71073
_diffrn_reflns_av_R_equivalents 0.0311
_diffrn_reflns_av_sigmaI/netI 0.0231
_diffrn_reflns_limit_h_max 21
_diffrn_reflns_limit_h_min -16
_diffrn_reflns_limit_k_max 12
_diffrn_reflns_limit_k_min -12
_diffrn_reflns_limit_l_max 14
_diffrn_reflns_limit_l_min -14
_diffrn_reflns_number 11304
_diffrn_reflns_theta_full 25.00
_diffrn_reflns_theta_max 30.91
_diffrn_reflns_theta_min 2.93
_exptl_absorpt_coefficient_mu 3.027
_exptl_absorpt_correction_T_max 0.7461
_exptl_absorpt_correction_T_min 0.5423
_exptl_absorpt_correction_type none
_exptl_absorpt_process_details 'Sadabs (Sheldrick, 1996)'
_exptl_crystal_colour colorless
_exptl_crystal_density_diffrn 1.748
_exptl_crystal_density_method 'not measured'
_exptl_crystal_description prism
_exptl_crystal_F_000 664
_exptl_crystal_size_max 0.35
_exptl_crystal_size_mid 0.27
_exptl_crystal_size_min 0.22
_refine_diff_density_max 0.980
_refine_diff_density_min -0.450
_refine_diff_density_rms 0.089
_refine_ls_extinction_method none
_refine_ls_goodness_of_fit_ref 1.099
_refine_ls_hydrogen_treatment constr
_refine_ls_matrix_type full
_refine_ls_number_parameters 87
_refine_ls_number_reflns 1963
_refine_ls_number_restraints 0
_refine_ls_restrained_S_all 1.099
_refine_ls_R_factor_all 0.0269
_refine_ls_R_factor_gt 0.0237
_refine_ls_shift/su_max 0.000
_refine_ls_shift/su_mean 0.000
_refine_ls_structure_factor_coef Fsqd
_refine_ls_weighting_details 'calc w=1/[\s^2^(Fo^2^)+(0.0232P)^2^+2.6092P] where P=(Fo^2^+2Fc^2^)/3'
_refine_ls_weighting_scheme calc
_refine_ls_wR_factor_gt 0.0597
_refine_ls_wR_factor_ref 0.0609
_reflns_number_gt 1830
_reflns_number_total 1963
_reflns_threshold_expression I>2\s(I)
_cod_data_source_file sespiro.cif
_cod_data_source_block ups817
_cod_depositor_comments
;
The following automatic conversions were performed:

'_symmetry_cell_setting' value 'Monoclinic' changed to 'monoclinic'
according to
/usr/data/users/saulius/crontab/automatic-downloads/current/MDPI/lib/dictionaries/cif_core.dic
dictionary named 'cif_core.dic' version 2.4.2 from 2011-04-26.

Automatic conversion script
Id: cif_fix_values 3271 2015-04-21 07:52:19Z andrius 

2019-05-01
Z value and formula fixed to values more according to usual
chemical conventions.                 miguel
;
_cod_original_formula_sum 'C56 H64 O16 Se4'
_cod_original_formula_weight 1308.91
_cod_original_formula_units_Z 1
_cod_original_sg_symbol_H-M 'C 2/c'
_cod_database_code 1529356

loop_
_symmetry_equiv_pos_as_xyz
'x, y, z'
'-x, y, -z+1/2'
'x+1/2, y+1/2, z'
'-x+1/2, y+1/2, -z+1/2'
'-x, -y, -z'
'x, -y, z-1/2'
'-x+1/2, -y+1/2, -z'
'x+1/2, -y+1/2, z-1/2'

loop_
_atom_site_label
_atom_site_type_symbol
_atom_site_fract_x
_atom_site_fract_y
_atom_site_fract_z
_atom_site_U_iso_or_equiv
_atom_site_adp_type
_atom_site_occupancy
_atom_site_symmetry_multiplicity
_atom_site_calc_flag
_atom_site_refinement_flags
Se Se 0.5000 0.08516(3) 0.7500 0.01168(7) Uani 1 2 d S
O1A O 0.41555(9) 0.09719(14) 0.55193(12) 0.0154(2) Uani 1 1 d .
O2A O 0.41614(9) 0.19021(15) 0.35166(12) 0.0170(2) Uani 1 1 d .
C1A C 0.57939(11) 0.23131(18) 0.69930(15) 0.0114(3) Uani 1 1 d .
C2A C 0.66551(11) 0.30713(19) 0.80471(15) 0.0135(3) Uani 1 1 d .
H1 H 0.7182 0.2303 0.8425 0.016 Uiso 1 1 calc R
H2 H 0.6495 0.3472 0.8824 0.016 Uiso 1 1 calc R
C3A C 0.69776(12) 0.44174(19) 0.73538(16) 0.0147(3) Uani 1 1 d .
H3 H 0.6525 0.5301 0.7196 0.018 Uiso 1 1 calc R
H4 H 0.7624 0.4777 0.7974 0.018 Uiso 1 1 calc R
C4A C 0.70057(11) 0.38858(19) 0.59664(16) 0.0147(3) Uani 1 1 d .
H5 H 0.7280 0.4724 0.5577 0.018 Uiso 1 1 calc R
H6 H 0.7425 0.2959 0.6118 0.018 Uiso 1 1 calc R
C5A C 0.59954(11) 0.3488(2) 0.49380(15) 0.0145(3) Uani 1 1 d .
H7 H 0.5635 0.4460 0.4572 0.017 Uiso 1 1 calc R
H8 H 0.6040 0.2901 0.4146 0.017 Uiso 1 1 calc R
C6A C 0.54670(11) 0.25335(18) 0.56220(15) 0.0118(3) Uani 1 1 d .
C7A C 0.45371(11) 0.17810(18) 0.47698(15) 0.0123(3) Uani 1 1 d .

loop_
_atom_site_aniso_label
_atom_site_aniso_U_11
_atom_site_aniso_U_22
_atom_site_aniso_U_33
_atom_site_aniso_U_23
_atom_site_aniso_U_13
_atom_site_aniso_U_12
Se 0.01562(11) 0.00959(11) 0.01165(10) 0.000 0.00722(7) 0.000
O1A 0.0178(5) 0.0160(6) 0.0139(5) -0.0028(4) 0.0077(4) -0.0047(4)
O2A 0.0165(5) 0.0208(6) 0.0131(5) -0.0005(4) 0.0048(4) 0.0002(5)
C1A 0.0124(6) 0.0095(7) 0.0140(6) 0.0003(5) 0.0068(5) 0.0009(5)
C2A 0.0137(7) 0.0140(7) 0.0114(6) -0.0015(5) 0.0034(5) 0.0007(5)
C3A 0.0137(7) 0.0130(7) 0.0169(7) -0.0006(5) 0.0053(5) -0.0006(5)
C4A 0.0131(7) 0.0157(8) 0.0168(7) 0.0018(5) 0.0074(5) 0.0001(5)
C5A 0.0145(7) 0.0171(8) 0.0131(6) 0.0020(5) 0.0067(5) 0.0005(6)
C6A 0.0113(6) 0.0114(7) 0.0138(6) -0.0005(5) 0.0060(5) 0.0013(5)
C7A 0.0138(7) 0.0098(7) 0.0144(6) -0.0014(5) 0.0066(5) 0.0017(5)

loop_
_atom_type_symbol
_atom_type_description
_atom_type_scat_dispersion_real
_atom_type_scat_dispersion_imag
_atom_type_scat_source
C C 0.0033 0.0016 'International Tables Vol C Tables 4.2.6.8 and 6.1.1.4'
H H 0.0000 0.0000 'International Tables Vol C Tables 4.2.6.8 and 6.1.1.4'
O O 0.0106 0.0060 'International Tables Vol C Tables 4.2.6.8 and 6.1.1.4'
Se Se -0.0929 2.2259 'International Tables Vol C Tables 4.2.6.8 and 6.1.1.4'

loop_
_geom_angle_atom_site_label_1
_geom_angle_atom_site_label_2
_geom_angle_atom_site_label_3
_geom_angle
_geom_angle_site_symmetry_1
_geom_angle_site_symmetry_3
C1A Se C1A 99.27(9) . 2_656
C1A Se O1A 84.23(6) . .
C1A Se O1A 91.87(6) 2_656 .
C1A Se O1A 91.87(6) . 2_656
C1A Se O1A 84.23(6) 2_656 2_656
O1A Se O1A 173.99(7) . 2_656
C7A O1A Se 113.09(10) . .
C6A C1A C2A 126.05(14) . .
C6A C1A Se 111.63(11) . .
C2A C1A Se 122.32(11) . .
C1A C2A C3A 108.91(12) . .
C1A C2A H1 109.9 . .
C3A C2A H1 109.9 . .
C1A C2A H2 109.9 . .
C3A C2A H2 109.9 . .
H1 C2A H2 108.3 . .
C4A C3A C2A 110.21(13) . .
C4A C3A H3 109.6 . .
C2A C3A H3 109.6 . .
C4A C3A H4 109.6 . .
C2A C3A H4 109.6 . .
H3 C3A H4 108.1 . .
C5A C4A C3A 110.56(13) . .
C5A C4A H5 109.5 . .
C3A C4A H5 109.5 . .
C5A C4A H6 109.5 . .
C3A C4A H6 109.5 . .
H5 C4A H6 108.1 . .
C6A C5A C4A 110.82(12) . .
C6A C5A H7 109.5 . .
C4A C5A H7 109.5 . .
C6A C5A H8 109.5 . .
C4A C5A H8 109.5 . .
H7 C5A H8 108.1 . .
C1A C6A C7A 117.14(14) . .
C1A C6A C5A 122.71(14) . .
C7A C6A C5A 120.16(13) . .
O2A C7A O1A 123.27(14) . .
O2A C7A C6A 123.46(14) . .
O1A C7A C6A 113.27(13) . .

loop_
_geom_bond_atom_site_label_1
_geom_bond_atom_site_label_2
_geom_bond_distance
_geom_bond_site_symmetry_2
Se C1A 1.9390(15) .
Se C1A 1.9390(15) 2_656
Se O1A 1.9704(12) .
Se O1A 1.9705(12) 2_656
O1A C7A 1.3273(19) .
O2A C7A 1.2129(19) .
C1A C6A 1.334(2) .
C1A C2A 1.491(2) .
C2A C3A 1.536(2) .
C2A H1 0.9900 .
C2A H2 0.9900 .
C3A C4A 1.531(2) .
C3A H3 0.9900 .
C3A H4 0.9900 .
C4A C5A 1.527(2) .
C4A H5 0.9900 .
C4A H6 0.9900 .
C5A C6A 1.497(2) .
C5A H7 0.9900 .
C5A H8 0.9900 .
C6A C7A 1.489(2) .

loop_
_geom_hbond_atom_site_label_D
_geom_hbond_atom_site_label_H
_geom_hbond_atom_site_label_A
_geom_hbond_distance_DH
_geom_hbond_distance_HA
_geom_hbond_distance_DA
_geom_hbond_angle_DHA
_geom_hbond_site_symmetry_A
C3A H3 O2A 0.99 2.61 3.546(2) 157.8 5_666
C3A H4 O2A 0.99 2.60 3.241(2) 122.7 8_556

loop_
_geom_torsion_atom_site_label_1
_geom_torsion_atom_site_label_2
_geom_torsion_atom_site_label_3
_geom_torsion_atom_site_label_4
_geom_torsion
_geom_torsion_site_symmetry_1
C1A Se O1A C7A 7.07(11) .
C1A Se O1A C7A 106.20(11) 2_656
O1A Se O1A C7A 56.79(10) 2_656
C1A Se C1A C6A -97.86(12) 2_656
O1A Se C1A C6A -6.90(11) .
O1A Se C1A C6A 177.68(11) 2_656
C1A Se C1A C2A 81.91(12) 2_656
O1A Se C1A C2A 172.87(13) .
O1A Se C1A C2A -2.54(13) 2_656
C6A C1A C2A C3A 12.7(2) .
Se C1A C2A C3A -167.09(11) .
C1A C2A C3A C4A -46.70(17) .
C2A C3A C4A C5A 65.22(17) .
C3A C4A C5A C6A -44.85(18) .
C2A C1A C6A C7A -173.95(14) .
Se C1A C6A C7A 5.81(18) .
C2A C1A C6A C5A 6.1(2) .
Se C1A C6A C5A -174.12(12) .
C4A C5A C6A C1A 10.5(2) .
C4A C5A C6A C7A -169.44(14) .
Se O1A C7A O2A 174.81(13) .
Se O1A C7A C6A -5.64(16) .
C1A C6A C7A O2A 179.45(15) .
C5A C6A C7A O2A -0.6(2) .
C1A C6A C7A O1A -0.1(2) .
C5A C6A C7A O1A 179.84(13) .
